data_8102907
loop_
_publ_author_name
'L.-B. Wu'
'F.-Q. Huang'

_publ_section_title
;
Crystal structure of trilanthanum manganese aluminum heptaselenide, 
La~3~Mn~0.73~AlSe~7~
;
_journal_issue 3
_journal_name_full 'Zeitschrift f\"ur Kristallographie - New Crystal Structures'
_journal_page_first 305
_journal_page_last 306
_journal_volume 220
_journal_year 2005
_chemical_formula_sum 'Al La3 Mn Se7'
_chemical_formula_weight 1051.37
_chemical_name_systematic
; 
 trilanthanum manganese aluminum heptaselenide
;
_space_group_IT_number 173
_symmetry_cell_setting hexagonal
_symmetry_space_group_name_Hall 'P 6c'
_symmetry_space_group_name_H-M 'P 63'
_atom_sites_solution_hydrogens geom
_atom_sites_solution_primary direct
_atom_sites_solution_secondary difmap
_audit_creation_method SHELXL-97
_cell_angle_alpha 90.00
_cell_angle_beta 90.00
_cell_angle_gamma 120.00
_cell_formula_units_Z 2
_cell_length_a 10.678(4)
_cell_length_b 10.678(4)
_cell_length_c 6.120(3)
_cell_measurement_temperature 293(2)
_cell_volume 604.3(4)
_computing_structure_refinement 'SHELXL-97 (Sheldrick, 1997)'
_computing_structure_solution 'SHELXS-97 (Sheldrick, 1990)'
_diffrn_ambient_temperature 293(2)
_diffrn_measured_fraction_theta_full 0.866
_diffrn_measured_fraction_theta_max 0.866
_diffrn_measurement_device_type 'Bruker SMART CCD'
_diffrn_measurement_method omega/phi
_diffrn_radiation_monochromator graphite
_diffrn_radiation_source 'fine-focus sealed tube'
_diffrn_radiation_type MoK\a
_diffrn_radiation_wavelength 0.71073
_diffrn_reflns_av_R_equivalents 0.0439
_diffrn_reflns_av_sigmaI/netI 0.0271
_diffrn_reflns_limit_h_max 12
_diffrn_reflns_limit_h_min -12
_diffrn_reflns_limit_k_max 12
_diffrn_reflns_limit_k_min -12
_diffrn_reflns_limit_l_max 7
_diffrn_reflns_limit_l_min -7
_diffrn_reflns_number 3807
_diffrn_reflns_theta_full 24.99
_diffrn_reflns_theta_max 24.99
_diffrn_reflns_theta_min 3.82
_exptl_absorpt_coefficient_mu 32.508
_exptl_crystal_colour 'deep brown'
_exptl_crystal_density_diffrn 5.778
_exptl_crystal_density_method 'not measured'
_exptl_crystal_description needle
_exptl_crystal_F_000 894
_exptl_crystal_size_max 0.24
_exptl_crystal_size_mid 0.10
_exptl_crystal_size_min 0.10
_refine_diff_density_max 0.688
_refine_diff_density_min -0.846
_refine_diff_density_rms 0.168
_refine_ls_abs_structure_details 'Flack H D (1983), Acta Cryst. A39, 876-881'
_refine_ls_abs_structure_Flack 0.17(3)
_refine_ls_extinction_coef 0.00092(19)
_refine_ls_extinction_expression Fc^*^=kFc[1+0.001xFc^2^\l^3^/sin(2\q)]^-1/4^
_refine_ls_extinction_method SHELXL
_refine_ls_goodness_of_fit_ref 1.283
_refine_ls_hydrogen_treatment mixed
_refine_ls_matrix_type full
_refine_ls_number_parameters 40
_refine_ls_number_reflns 624
_refine_ls_number_restraints 1
_refine_ls_restrained_S_all 1.282
_refine_ls_R_factor_all 0.0199
_refine_ls_R_factor_gt 0.0197
_refine_ls_shift/su_max 0.000
_refine_ls_shift/su_mean 0.000
_refine_ls_structure_factor_coef Fsqd
_refine_ls_weighting_details 'calc w=1/[\s^2^(Fo^2^)+(0.0000P)^2^+0.5931P] where P=(Fo^2^+2Fc^2^)/3'
_refine_ls_weighting_scheme calc
_refine_ls_wR_factor_gt 0.0358
_refine_ls_wR_factor_ref 0.0358
_reflns_number_gt 620
_reflns_number_total 624
_reflns_threshold_expression >2sigma(I)
_cod_data_source_file 409834.cff
_cod_data_source_block laalmnse
_cod_original_cell_volume 604.3(5)
_cod_original_sg_symbol_H-M P6(3)
_cod_database_code 8102907

loop_
_symmetry_equiv_pos_as_xyz
'x, y, z'
'-x, -y, z+1/2'
'-y, x-y, z'
'-x+y, -x, z'
'x-y, x, z+1/2'
'y, -x+y, z+1/2'

loop_
_atom_site_label
_atom_site_type_symbol
_atom_site_fract_x
_atom_site_fract_y
_atom_site_fract_z
_atom_site_U_iso_or_equiv
_atom_site_adp_type
_atom_site_occupancy
_atom_site_symmetry_multiplicity
_atom_site_Wyckoff_symbol
_atom_site_calc_flag
_atom_site_refinement_flags
_atom_site_disorder_assembly
_atom_site_disorder_group
La La 0.36546(5) 0.13389(5) 0.23406(12) 0.01459(14) Uani 1 6 c d . . .
Mn Mn 0.0000 0.0000 0.0000(13) 0.0271(11) Uani 0.726(8) 2 a d SP . .
Al Al 0.3333 0.6667 0.1479(6) 0.0094(10) Uani 1 2 b d S . .
Se1 Se 0.10342(9) 0.52083(8) 0.00656(13) 0.0147(2) Uani 1 6 c d . . .
Se2 Se 0.15585(8) 0.24590(9) 0.25449(17) 0.01465(19) Uani 1 6 c d . . .
Se3 Se 0.3333 0.6667 0.5214(3) 0.0150(4) Uani 1 2 b d S . .

loop_
_atom_site_aniso_label
_atom_site_aniso_U_11
_atom_site_aniso_U_22
_atom_site_aniso_U_33
_atom_site_aniso_U_23
_atom_site_aniso_U_13
_atom_site_aniso_U_12
La 0.0128(2) 0.0145(3) 0.0171(2) -0.0011(3) -0.0007(3) 0.0073(2)
Mn 0.0133(12) 0.0133(12) 0.055(2) 0.000 0.000 0.0067(6)
Al 0.0105(15) 0.0105(15) 0.0072(18) 0.000 0.000 0.0052(7)
Se1 0.0141(4) 0.0121(4) 0.0171(4) 0.0010(4) -0.0002(4) 0.0059(4)
Se2 0.0135(4) 0.0152(4) 0.0170(4) -0.0001(5) -0.0005(5) 0.0084(3)
Se3 0.0153(5) 0.0153(5) 0.0146(7) 0.000 0.000 0.0076(3)

loop_
_atom_type_symbol
_atom_type_description
_atom_type_scat_dispersion_real
_atom_type_scat_dispersion_imag
_atom_type_scat_source
Al Al 0.0645 0.0514 'International Tables Vol C Tables 4.2.6.8 and 6.1.1.4'
Mn Mn 0.3368 0.7283 'International Tables Vol C Tables 4.2.6.8 and 6.1.1.4'
Se Se -0.0929 2.2259 'International Tables Vol C Tables 4.2.6.8 and 6.1.1.4'
La La -0.2871 2.4523 'International Tables Vol C Tables 4.2.6.8 and 6.1.1.4'

loop_
_geom_angle_atom_site_label_1
_geom_angle_atom_site_label_2
_geom_angle_atom_site_label_3
_geom_angle
_geom_angle_site_symmetry_1
_geom_angle_site_symmetry_3
_geom_angle_publ_flag
Se1 La Se2 141.69(4) 5_655 . ?
Se1 La Se2 105.95(3) 5_655 4 ?
Se2 La Se2 82.49(3) . 4 ?
Se1 La Se1 75.09(4) 5_655 6 ?
Se2 La Se1 74.50(3) . 6 ?
Se2 La Se1 138.28(4) 4 6 ?
Se1 La Se3 73.57(4) 5_655 2_664 ?
Se2 La Se3 117.52(2) . 2_664 ?
Se2 La Se3 149.28(4) 4 2_664 ?
Se1 La Se3 72.12(4) 6 2_664 ?
Se1 La Se2 141.36(3) 5_655 6_554 ?
Se2 La Se2 76.78(3) . 6_554 ?
Se2 La Se2 76.77(3) 4 6_554 ?
Se1 La Se2 128.70(3) 6 6_554 ?
Se3 La Se2 85.15(4) 2_664 6_554 ?
Se1 La Se1 72.81(3) 5_655 4 ?
Se2 La Se1 142.54(3) . 4 ?
Se2 La Se1 70.73(2) 4 4 ?
Se1 La Se1 142.30(3) 6 4 ?
Se3 La Se1 80.20(3) 2_664 4 ?
Se2 La Se1 72.02(3) 6_554 4 ?
Se1 La Se2 73.74(4) 5_655 6 ?
Se2 La Se2 73.28(3) . 6 ?
Se2 La Se2 73.27(3) 4 6 ?
Se1 La Se2 67.03(3) 6 6 ?
Se3 La Se2 132.68(4) 2_664 6 ?
Se2 La Se2 139.78(4) 6_554 6 ?
Se1 La Se2 120.54(3) 4 6 ?
Se1 La Mn 153.34(6) 5_655 . ?
Se2 La Mn 47.43(5) . . ?
Se2 La Mn 47.43(5) 4 . ?
Se1 La Mn 121.92(5) 6 . ?
Se3 La Mn 129.01(12) 2_664 . ?
Se2 La Mn 46.41(11) 6_554 . ?
Se1 La Mn 95.34(7) 4 . ?
Se2 La Mn 93.38(12) 6 . ?
Se2 Mn Se2 92.96(19) 2_554 6_554 ?
Se2 Mn Se2 92.96(19) 2_554 5_554 ?
Se2 Mn Se2 92.96(19) 6_554 5_554 ?
Se2 Mn Se2 179.1(3) 2_554 . ?
Se2 Mn Se2 87.70(3) 6_554 . ?
Se2 Mn Se2 87.70(3) 5_554 . ?
Se2 Mn Se2 87.70(3) 2_554 4 ?
Se2 Mn Se2 87.70(3) 6_554 4 ?
Se2 Mn Se2 179.1(3) 5_554 4 ?
Se2 Mn Se2 91.64(19) . 4 ?
Se2 Mn Se2 87.70(3) 2_554 3 ?
Se2 Mn Se2 179.1(3) 6_554 3 ?
Se2 Mn Se2 87.70(3) 5_554 3 ?
Se2 Mn Se2 91.64(19) . 3 ?
Se2 Mn Se2 91.64(19) 4 3 ?
Se2 Mn Mn 123.14(14) 2_554 2 ?
Se2 Mn Mn 123.14(14) 6_554 2 ?
Se2 Mn Mn 123.14(14) 5_554 2 ?
Se2 Mn Mn 55.91(13) . 2 ?
Se2 Mn Mn 55.91(13) 4 2 ?
Se2 Mn Mn 55.91(13) 3 2 ?
Se2 Mn Mn 56.86(14) 2_554 2_554 ?
Se2 Mn Mn 56.86(14) 6_554 2_554 ?
Se2 Mn Mn 56.86(14) 5_554 2_554 ?
Se2 Mn Mn 124.09(13) . 2_554 ?
Se2 Mn Mn 124.09(13) 4 2_554 ?
Se2 Mn Mn 124.09(13) 3 2_554 ?
Mn Mn Mn 180.0 2 2_554 ?
Se2 Mn La 126.69(4) 2_554 . ?
Se2 Mn La 55.87(4) 6_554 . ?
Se2 Mn La 126.68(4) 5_554 . ?
Se2 Mn La 53.23(6) . . ?
Se2 Mn La 53.25(6) 4 . ?
Se2 Mn La 123.2(2) 3 . ?
Mn Mn La 67.27(12) 2 . ?
Mn Mn La 112.73(12) 2_554 . ?
Se2 Mn La 55.87(4) 2_554 4 ?
Se2 Mn La 126.68(4) 6_554 4 ?
Se2 Mn La 126.69(4) 5_554 4 ?
Se2 Mn La 123.2(2) . 4 ?
Se2 Mn La 53.23(6) 4 4 ?
Se2 Mn La 53.25(6) 3 4 ?
Mn Mn La 67.27(12) 2 4 ?
Mn Mn La 112.73(12) 2_554 4 ?
La Mn La 106.03(13) . 4 ?
Se2 Mn La 126.68(4) 2_554 3 ?
Se2 Mn La 126.69(4) 6_554 3 ?
Se2 Mn La 55.87(4) 5_554 3 ?
Se2 Mn La 53.25(6) . 3 ?
Se2 Mn La 123.2(2) 4 3 ?
Se2 Mn La 53.23(6) 3 3 ?
Mn Mn La 67.27(12) 2 3 ?
Mn Mn La 112.73(12) 2_554 3 ?
La Mn La 106.03(13) . 3 ?
La Mn La 106.03(13) 4 3 ?
Se3 Al Se1 111.90(9) . . ?
Se3 Al Se1 111.90(9) . 4_565 ?
Se1 Al Se1 106.94(10) . 4_565 ?
Se3 Al Se1 111.90(9) . 3_665 ?
Se1 Al Se1 106.94(10) . 3_665 ?
Se1 Al Se1 106.94(10) 4_565 3_665 ?
Al Se1 La 90.21(6) . 6_564 ?
Al Se1 La 87.58(6) . 5_554 ?
La Se1 La 106.79(4) 6_564 5_554 ?
Al Se1 La 123.50(9) . 3 ?
La Se1 La 141.52(3) 6_564 3 ?
La Se1 La 93.80(3) 5_554 3 ?
Mn Se2 Mn 67.24(4) 2 . ?
Mn Se2 La 81.89(3) 2 . ?
Mn Se2 La 79.34(3) . . ?
Mn Se2 La 81.88(3) 2 3 ?
Mn Se2 La 79.32(3) . 3 ?
La Se2 La 156.94(3) . 3 ?
Mn Se2 La 77.72(14) 2 5 ?
Mn Se2 La 144.96(14) . 5 ?
La Se2 La 96.22(3) . 5 ?
La Se2 La 96.21(3) 3 5 ?
Mn Se2 La 142.50(14) 2 5_554 ?
Mn Se2 La 75.26(14) . 5_554 ?
La Se2 La 91.48(3) . 5_554 ?
La Se2 La 91.47(3) 3 5_554 ?
La Se2 La 139.78(4) 5 5_554 ?
Al Se3 La 114.67(3) . 6_565 ?
Al Se3 La 114.67(3) . 2_665 ?
La Se3 La 103.81(4) 6_565 2_665 ?
Al Se3 La 114.67(3) . 5 ?
La Se3 La 103.81(4) 6_565 5 ?
La Se3 La 103.81(4) 2_665 5 ?

loop_
_geom_bond_atom_site_label_1
_geom_bond_atom_site_label_2
_geom_bond_distance
_geom_bond_site_symmetry_2
_geom_bond_publ_flag
La Se1 3.0028(13) 5_655 ?
La Se2 3.0221(15) . ?
La Se2 3.0227(15) 4 ?
La Se1 3.1106(14) 6 ?
La Se3 3.1182(13) 2_664 ?
La Se2 3.1409(19) 6_554 ?
La Se1 3.1737(14) 4 ?
La Se2 3.376(2) 6 ?
La Mn 3.707(3) . ?
Mn Se2 2.748(4) 2_554 ?
Mn Se2 2.748(4) 6_554 ?
Mn Se2 2.748(4) 5_554 ?
Mn Se2 2.778(5) . ?
Mn Se2 2.778(5) 4 ?
Mn Se2 2.778(5) 3 ?
Mn Mn 3.0599(16) 2 ?
Mn Mn 3.0600(16) 2_554 ?
Mn La 3.707(3) 4 ?
Mn La 3.707(3) 3 ?
Al Se3 2.286(4) . ?
Al Se1 2.3189(19) . ?
Al Se1 2.3189(19) 4_565 ?
Al Se1 2.3189(19) 3_665 ?
Se1 La 3.0028(13) 6_564 ?
Se1 La 3.1106(14) 5_554 ?
Se1 La 3.1737(14) 3 ?
Se2 Mn 2.748(4) 2 ?
Se2 La 3.0227(15) 3 ?
Se2 La 3.1409(19) 5 ?
Se2 La 3.376(2) 5_554 ?
Se3 La 3.1182(13) 6_565 ?
Se3 La 3.1182(13) 2_665 ?
Se3 La 3.1182(13) 5 ?
